data_7154178
loop_
_publ_author_name
'Wang, Chao'
'Wu, Xinjun'
'Zhou, Li'
'Sun, Jian'

_publ_section_title
;
 L-Valine derived chiral N-sulfinamides as effective organocatalysts for
 the asymmetric hydrosilylation of N-alkyl and N-aryl protected ketimines.
;
_journal_issue 2
_journal_name_full 'Organic &amp; biomolecular chemistry'
_journal_page_first 577
_journal_page_last 582
_journal_paper_doi 10.1039/c4ob01257g
_journal_volume 13
_journal_year 2015
_chemical_absolute_configuration rm
_chemical_formula_sum 'C16 H24 F2 N2 O2 S'
_chemical_formula_weight 346.43
_chemical_name_systematic
;
 ?
;
_space_group_IT_number 4
_symmetry_cell_setting monoclinic
_symmetry_space_group_name_Hall 'P 2yb'
_symmetry_space_group_name_H-M 'P 1 21 1'
_atom_sites_solution_hydrogens geom
_atom_sites_solution_primary direct
_atom_sites_solution_secondary difmap
_audit_creation_method SHELXL-97
_cell_angle_alpha 90.00
_cell_angle_beta 107.652(1)
_cell_angle_gamma 90.00
_cell_formula_units_Z 4
_cell_length_a 10.7360(3)
_cell_length_b 15.9895(3)
_cell_length_c 11.2155(3)
_cell_measurement_reflns_used 17150
_cell_measurement_temperature 153(2)
_cell_measurement_theta_max 27.51
_cell_measurement_theta_min 3.15
_cell_volume 1834.64(8)
_computing_cell_refinement 'Rapid Auto Version 3.0 (Rigaku 2004)'
_computing_data_collection 'Rapid Auto Version 3.0 (Rigaku 2004)'
_computing_data_reduction 'Rapid Auto Version 3.0 (Rigaku 2004)'
_computing_molecular_graphics 'Siemens SHELXTL'
_computing_publication_material 'Siemens SHELXTL'
_computing_structure_refinement 'SHELXL-97 (Sheldrick, 1997)'
_computing_structure_solution 'SHELXS-97 (Sheldrick, 1990)'
_diffrn_ambient_temperature 153(2)
_diffrn_measured_fraction_theta_full 0.998
_diffrn_measured_fraction_theta_max 0.998
_diffrn_measurement_device_type 'Rigaku RAXIS-RAPID'
_diffrn_measurement_method '\w scans'
_diffrn_radiation_monochromator graphite
_diffrn_radiation_source 'Rotating Anode'
_diffrn_radiation_type MoK\a
_diffrn_radiation_wavelength 0.71073
_diffrn_reflns_av_R_equivalents 0.0169
_diffrn_reflns_av_sigmaI/netI 0.0227
_diffrn_reflns_limit_h_max 13
_diffrn_reflns_limit_h_min -13
_diffrn_reflns_limit_k_max 20
_diffrn_reflns_limit_k_min -20
_diffrn_reflns_limit_l_max 14
_diffrn_reflns_limit_l_min -14
_diffrn_reflns_number 18032
_diffrn_reflns_theta_full 27.48
_diffrn_reflns_theta_max 27.48
_diffrn_reflns_theta_min 3.15
_diffrn_standards_decay_% 0
_diffrn_standards_interval_count 0
_diffrn_standards_interval_time 0
_diffrn_standards_number 0
_exptl_absorpt_coefficient_mu 0.205
_exptl_absorpt_correction_T_max 0.9118
_exptl_absorpt_correction_T_min 0.9046
_exptl_absorpt_correction_type empirical
_exptl_absorpt_process_details
;
    Higashi, T. (1995). Program for Absorption Correction.
    Rigaku Corporation, Tokyo, Japan.
;
_exptl_crystal_colour Colorless
_exptl_crystal_density_diffrn 1.254
_exptl_crystal_density_meas 1.254
_exptl_crystal_density_method 'not measured'
_exptl_crystal_description plate
_exptl_crystal_F_000 736
_exptl_crystal_size_max 0.50
_exptl_crystal_size_mid 0.48
_exptl_crystal_size_min 0.46
_refine_diff_density_max 0.785
_refine_diff_density_min -0.225
_refine_diff_density_rms 0.039
_refine_ls_abs_structure_details 'Flack H D (1983), Acta Cryst. A39, 876-881'
_refine_ls_abs_structure_Flack 0.01(4)
_refine_ls_extinction_coef 0.0072(11)
_refine_ls_extinction_expression Fc^*^=kFc[1+0.001xFc^2^\l^3^/sin(2\q)]^-1/4^
_refine_ls_extinction_method SHELXL
_refine_ls_goodness_of_fit_ref 1.000
_refine_ls_hydrogen_treatment mixed
_refine_ls_matrix_type full
_refine_ls_number_parameters 436
_refine_ls_number_reflns 8090
_refine_ls_number_restraints 3
_refine_ls_restrained_S_all 1.000
_refine_ls_R_factor_all 0.0307
_refine_ls_R_factor_gt 0.0291
_refine_ls_shift/su_max 0.001
_refine_ls_shift/su_mean 0.000
_refine_ls_structure_factor_coef Fsqd
_refine_ls_weighting_details 'calc w=1/[\s^2^(Fo^2^)+(0.0610P)^2^+0.1665P] where P=(Fo^2^+2Fc^2^)/3'
_refine_ls_weighting_scheme calc
_refine_ls_wR_factor_gt 0.0825
_refine_ls_wR_factor_ref 0.0840
_reflns_number_gt 7772
_reflns_number_total 8090
_reflns_threshold_expression >2sigma(I)
_cod_data_source_file c4ob01257g1.cif
_cod_data_source_block y2452
_cod_depositor_comments
;
The following automatic conversions were performed:

'_symmetry_cell_setting' value 'Monoclinic' changed to 'monoclinic'
according to
/usr/data/users/saulius/crontab/automatic-downloads/rss-feeds/RSC/lib/dictionaries/cif_core.dic
dictionary named 'cif_core.dic' version 2.4.2 from 2011-04-26.

Automatic conversion script
Id: cif_fix_values 2827 2014-09-09 07:05:25Z andrius 

 Adding full bibliography for 7154178--7154179.cif.
;
_cod_original_sg_symbol_H-M P2(1)
_cod_database_code 7154178

loop_
_symmetry_equiv_pos_as_xyz
'x, y, z'
'-x, y+1/2, -z'

loop_
_atom_site_label
_atom_site_type_symbol
_atom_site_fract_x
_atom_site_fract_y
_atom_site_fract_z
_atom_site_U_iso_or_equiv
_atom_site_adp_type
_atom_site_occupancy
_atom_site_symmetry_multiplicity
_atom_site_calc_flag
_atom_site_refinement_flags
S1 S 0.56280(3) 0.23555(2) 0.62770(3) 0.02304(8) Uani 1 1 d .
F1 F 0.00737(14) 0.34799(12) -0.01006(12) 0.0729(5) Uani 1 1 d .
F2 F -0.17036(11) 0.40933(9) 0.08938(12) 0.0567(3) Uani 1 1 d .
O1 O 0.44491(13) 0.31573(10) 0.25321(11) 0.0437(3) Uani 1 1 d .
O2 O 0.45849(10) 0.17091(8) 0.57966(11) 0.0334(3) Uani 1 1 d .
N1 N 0.34048(12) 0.36795(8) 0.38705(11) 0.0243(2) Uani 1 1 d D
N2 N 0.62464(12) 0.26528(8) 0.51614(12) 0.0249(2) Uani 1 1 d .
C1 C 0.17375(17) 0.35472(11) 0.18144(15) 0.0339(3) Uani 1 1 d .
H1 H 0.2352 0.3326 0.1442 0.041 Uiso 1 1 calc R
C2 C 0.04511(18) 0.36703(13) 0.11159(16) 0.0411(4) Uani 1 1 d .
C3 C -0.04455(16) 0.39905(11) 0.16249(18) 0.0383(4) Uani 1 1 d .
C4 C -0.00947(17) 0.41954(12) 0.28701(17) 0.0359(4) Uani 1 1 d .
H4 H -0.0724 0.4412 0.3228 0.043 Uiso 1 1 calc R
C5 C 0.11899(15) 0.40825(10) 0.35995(15) 0.0297(3) Uani 1 1 d .
H5 H 0.1445 0.4229 0.4461 0.036 Uiso 1 1 calc R
C6 C 0.21118(14) 0.37556(9) 0.30769(13) 0.0240(3) Uani 1 1 d .
C7 C 0.44696(15) 0.34150(10) 0.35613(13) 0.0266(3) Uani 1 1 d .
C8 C 0.57536(14) 0.34841(9) 0.46446(13) 0.0235(3) Uani 1 1 d .
H8 H 0.5561 0.3810 0.5329 0.028 Uiso 1 1 calc R
C9 C 0.67866(16) 0.39733(10) 0.42399(15) 0.0309(3) Uani 1 1 d .
H9 H 0.7021 0.3649 0.3576 0.037 Uiso 1 1 calc R
C10 C 0.6226(2) 0.48190(13) 0.37049(19) 0.0432(4) Uani 1 1 d .
H10A H 0.6899 0.5141 0.3480 0.065 Uiso 1 1 calc R
H10B H 0.5944 0.5127 0.4333 0.065 Uiso 1 1 calc R
H10C H 0.5477 0.4732 0.2958 0.065 Uiso 1 1 calc R
C11 C 0.80111(17) 0.40899(12) 0.53545(18) 0.0376(4) Uani 1 1 d .
H11A H 0.8426 0.3546 0.5610 0.056 Uiso 1 1 calc R
H11B H 0.7770 0.4338 0.6052 0.056 Uiso 1 1 calc R
H11C H 0.8623 0.4461 0.5117 0.056 Uiso 1 1 calc R
C12 C 0.65247(19) 0.20299(12) 0.43112(17) 0.0381(4) Uani 1 1 d .
H12A H 0.6258 0.2251 0.3456 0.057 Uiso 1 1 calc R
H12B H 0.6038 0.1515 0.4339 0.057 Uiso 1 1 calc R
H12C H 0.7463 0.1908 0.4572 0.057 Uiso 1 1 calc R
C13 C 0.69563(14) 0.17883(10) 0.74210(15) 0.0290(3) Uani 1 1 d .
C14 C 0.81000(17) 0.23952(14) 0.78749(17) 0.0418(4) Uani 1 1 d .
H14A H 0.8768 0.2150 0.8588 0.063 Uiso 1 1 calc R
H14B H 0.7790 0.2921 0.8132 0.063 Uiso 1 1 calc R
H14C H 0.8477 0.2504 0.7196 0.063 Uiso 1 1 calc R
C15 C 0.63574(18) 0.16086(14) 0.84667(18) 0.0423(4) Uani 1 1 d .
H15A H 0.7011 0.1340 0.9168 0.063 Uiso 1 1 calc R
H15B H 0.5604 0.1236 0.8153 0.063 Uiso 1 1 calc R
H15C H 0.6073 0.2135 0.8750 0.063 Uiso 1 1 calc R
C16 C 0.7342(2) 0.09781(13) 0.6930(2) 0.0461(4) Uani 1 1 d .
H16A H 0.7882 0.0645 0.7630 0.069 Uiso 1 1 calc R
H16B H 0.7839 0.1102 0.6349 0.069 Uiso 1 1 calc R
H16C H 0.6553 0.0662 0.6492 0.069 Uiso 1 1 calc R
S1' S 0.38886(3) 0.38256(2) 0.74923(3) 0.02533(9) Uani 1 1 d .
F1' F -0.18220(11) 0.20240(10) 0.16554(12) 0.0571(3) Uani 1 1 d .
F2' F -0.05524(13) 0.10235(9) 0.05026(10) 0.0572(3) Uani 1 1 d .
O1' O 0.02360(12) 0.25327(10) 0.59987(12) 0.0434(3) Uani 1 1 d .
O2' O 0.35153(13) 0.42718(9) 0.62609(10) 0.0363(3) Uani 1 1 d .
N1' N 0.19269(12) 0.20853(8) 0.53385(12) 0.0246(2) Uani 1 1 d D
N2' N 0.25869(12) 0.34461(8) 0.78002(12) 0.0264(3) Uani 1 1 d .
C1' C -0.00380(15) 0.20612(11) 0.34970(16) 0.0300(3) Uani 1 1 d .
H1' H -0.0515 0.2395 0.3908 0.036 Uiso 1 1 calc R
C2' C -0.06081(17) 0.17890(11) 0.22853(16) 0.0358(4) Uani 1 1 d .
C3' C 0.00554(19) 0.12979(12) 0.16815(15) 0.0386(4) Uani 1 1 d .
C4' C 0.1342(2) 0.10800(12) 0.22777(16) 0.0391(4) Uani 1 1 d .
H4' H 0.1811 0.0745 0.1860 0.047 Uiso 1 1 calc R
C5' C 0.19371(16) 0.13533(11) 0.34836(14) 0.0316(3) Uani 1 1 d .
H5' H 0.2823 0.1210 0.3894 0.038 Uiso 1 1 calc R
C6' C 0.12512(14) 0.18362(9) 0.41025(13) 0.0243(3) Uani 1 1 d .
C7' C 0.13968(14) 0.23966(10) 0.61990(14) 0.0277(3) Uani 1 1 d .
C8' C 0.23763(14) 0.25415(9) 0.75055(14) 0.0252(3) Uani 1 1 d .
H8' H 0.3233 0.2297 0.7503 0.030 Uiso 1 1 calc R
C9' C 0.19473(17) 0.20905(10) 0.85246(16) 0.0320(3) Uani 1 1 d .
H9' H 0.1165 0.2386 0.8626 0.038 Uiso 1 1 calc R
C10' C 0.1570(2) 0.11812(12) 0.8164(2) 0.0473(5) Uani 1 1 d .
H10D H 0.1252 0.0920 0.8808 0.071 Uiso 1 1 calc R
H10E H 0.2336 0.0875 0.8096 0.071 Uiso 1 1 calc R
H10F H 0.0879 0.1166 0.7358 0.071 Uiso 1 1 calc R
C11' C 0.3028(2) 0.21238(12) 0.97631(16) 0.0412(4) Uani 1 1 d .
H11D H 0.3278 0.2707 0.9976 0.062 Uiso 1 1 calc R
H11E H 0.3787 0.1810 0.9694 0.062 Uiso 1 1 calc R
H11F H 0.2717 0.1876 1.0420 0.062 Uiso 1 1 calc R
C12' C 0.14330(17) 0.39770(10) 0.76661(17) 0.0356(4) Uani 1 1 d .
H12D H 0.0663 0.3623 0.7565 0.053 Uiso 1 1 calc R
H12E H 0.1293 0.4336 0.6929 0.053 Uiso 1 1 calc R
H12F H 0.1574 0.4325 0.8415 0.053 Uiso 1 1 calc R
C13' C 0.44893(17) 0.46783(11) 0.86359(14) 0.0332(4) Uani 1 1 d .
C14' C 0.4670(3) 0.43406(15) 0.99412(17) 0.0549(6) Uani 1 1 d .
H14D H 0.5145 0.4751 1.0562 0.082 Uiso 1 1 calc R
H14E H 0.5168 0.3818 1.0054 0.082 Uiso 1 1 calc R
H14F H 0.3812 0.4235 1.0051 0.082 Uiso 1 1 calc R
C15' C 0.5823(2) 0.48658(15) 0.8450(2) 0.0493(5) Uani 1 1 d .
H15D H 0.6290 0.5280 0.9069 0.074 Uiso 1 1 calc R
H15E H 0.5691 0.5087 0.7606 0.074 Uiso 1 1 calc R
H15F H 0.6338 0.4350 0.8558 0.074 Uiso 1 1 calc R
C16' C 0.3632(2) 0.54562(12) 0.8340(2) 0.0446(4) Uani 1 1 d .
H16D H 0.4134 0.5941 0.8762 0.067 Uiso 1 1 calc R
H16E H 0.2868 0.5377 0.8634 0.067 Uiso 1 1 calc R
H16F H 0.3342 0.5551 0.7434 0.067 Uiso 1 1 calc R
H1N H 0.3505(19) 0.3843(13) 0.4618(11) 0.034(5) Uiso 1 1 d D
H1'N H 0.2762(10) 0.2027(14) 0.554(2) 0.038(5) Uiso 1 1 d D

loop_
_atom_site_aniso_label
_atom_site_aniso_U_11
_atom_site_aniso_U_22
_atom_site_aniso_U_33
_atom_site_aniso_U_23
_atom_site_aniso_U_13
_atom_site_aniso_U_12
S1 0.01731(15) 0.02629(17) 0.02580(15) 0.00066(13) 0.00692(12) 0.00314(13)
F1 0.0484(7) 0.1180(13) 0.0389(6) -0.0265(7) -0.0067(5) 0.0078(8)
F2 0.0259(5) 0.0685(8) 0.0597(7) -0.0024(6) -0.0111(5) 0.0073(5)
O1 0.0327(6) 0.0707(9) 0.0264(5) -0.0137(6) 0.0069(5) 0.0102(6)
O2 0.0176(5) 0.0370(6) 0.0419(6) 0.0039(5) 0.0036(4) -0.0016(5)
N1 0.0217(6) 0.0305(7) 0.0201(5) -0.0015(5) 0.0057(4) 0.0027(5)
N2 0.0233(6) 0.0256(6) 0.0278(6) -0.0015(5) 0.0107(5) 0.0046(5)
C1 0.0277(8) 0.0422(9) 0.0282(7) -0.0066(7) 0.0032(6) 0.0002(7)
C2 0.0343(9) 0.0457(11) 0.0340(8) -0.0047(7) -0.0034(7) -0.0017(8)
C3 0.0217(7) 0.0384(9) 0.0455(9) 0.0033(7) -0.0036(6) 0.0018(6)
C4 0.0247(7) 0.0376(8) 0.0445(9) 0.0043(7) 0.0090(7) 0.0056(7)
C5 0.0260(7) 0.0338(8) 0.0285(7) 0.0038(6) 0.0073(6) 0.0034(6)
C6 0.0227(6) 0.0229(6) 0.0249(6) 0.0032(5) 0.0049(5) 0.0003(5)
C7 0.0237(7) 0.0326(8) 0.0227(6) -0.0022(5) 0.0061(5) 0.0031(6)
C8 0.0218(6) 0.0269(7) 0.0213(6) -0.0007(5) 0.0058(5) 0.0049(6)
C9 0.0287(7) 0.0331(8) 0.0327(7) 0.0019(6) 0.0121(6) 0.0017(6)
C10 0.0404(10) 0.0394(10) 0.0485(10) 0.0155(8) 0.0117(8) 0.0018(8)
C11 0.0264(8) 0.0375(9) 0.0471(9) 0.0054(7) 0.0083(7) -0.0042(7)
C12 0.0464(10) 0.0344(8) 0.0397(9) -0.0075(7) 0.0223(8) 0.0070(8)
C13 0.0186(6) 0.0331(8) 0.0322(7) 0.0065(6) 0.0030(6) 0.0029(6)
C14 0.0261(7) 0.0520(10) 0.0394(8) 0.0080(8) -0.0020(6) -0.0095(8)
C15 0.0339(9) 0.0544(11) 0.0375(8) 0.0181(8) 0.0094(7) 0.0043(8)
C16 0.0386(10) 0.0397(10) 0.0545(11) 0.0039(9) 0.0060(8) 0.0157(8)
S1' 0.02400(17) 0.02916(17) 0.02357(15) -0.00479(14) 0.00834(12) 0.00051(14)
F1' 0.0329(6) 0.0740(8) 0.0524(7) 0.0010(6) -0.0053(5) 0.0042(6)
F2' 0.0564(8) 0.0705(8) 0.0297(5) -0.0117(5) -0.0093(5) 0.0063(6)
O1' 0.0223(5) 0.0631(9) 0.0439(7) -0.0129(6) 0.0086(5) 0.0089(6)
O2' 0.0442(7) 0.0453(7) 0.0216(5) -0.0022(5) 0.0132(5) -0.0022(6)
N1' 0.0160(5) 0.0298(6) 0.0262(6) -0.0032(5) 0.0038(5) 0.0001(5)
N2' 0.0241(6) 0.0265(6) 0.0302(6) -0.0033(5) 0.0105(5) 0.0039(5)
C1' 0.0229(7) 0.0300(7) 0.0345(8) 0.0002(6) 0.0046(6) -0.0017(6)
C2' 0.0265(8) 0.0378(9) 0.0348(8) 0.0047(7) -0.0030(6) -0.0028(7)
C3' 0.0404(9) 0.0408(9) 0.0245(7) -0.0013(6) -0.0054(7) -0.0013(8)
C4' 0.0425(10) 0.0457(10) 0.0262(7) -0.0051(7) 0.0059(7) 0.0079(8)
C5' 0.0279(8) 0.0371(8) 0.0260(7) 0.0001(6) 0.0024(6) 0.0067(6)
C6' 0.0222(7) 0.0244(7) 0.0241(6) 0.0003(5) 0.0038(5) -0.0026(5)
C7' 0.0230(6) 0.0285(7) 0.0296(7) -0.0043(6) 0.0050(5) 0.0027(6)
C8' 0.0219(6) 0.0257(7) 0.0278(7) -0.0049(5) 0.0072(5) 0.0030(5)
C9' 0.0353(8) 0.0284(7) 0.0356(8) -0.0021(6) 0.0159(7) 0.0014(6)
C10' 0.0596(13) 0.0319(9) 0.0525(11) -0.0017(8) 0.0203(10) -0.0065(9)
C11' 0.0522(11) 0.0410(9) 0.0309(8) 0.0036(7) 0.0131(8) 0.0008(8)
C12' 0.0298(8) 0.0314(9) 0.0502(9) -0.0041(7) 0.0190(7) 0.0069(7)
C13' 0.0410(9) 0.0328(8) 0.0253(7) -0.0079(6) 0.0095(6) -0.0085(7)
C14' 0.0797(16) 0.0539(12) 0.0253(8) -0.0060(8) 0.0071(9) -0.0206(11)
C15' 0.0389(10) 0.0535(12) 0.0531(11) -0.0153(9) 0.0104(9) -0.0141(9)
C16' 0.0563(11) 0.0298(9) 0.0524(10) -0.0092(8) 0.0233(9) -0.0046(8)

loop_
_atom_type_symbol
_atom_type_description
_atom_type_scat_dispersion_real
_atom_type_scat_dispersion_imag
_atom_type_scat_source
C C 0.0033 0.0016 'International Tables Vol C Tables 4.2.6.8 and 6.1.1.4'
H H 0.0000 0.0000 'International Tables Vol C Tables 4.2.6.8 and 6.1.1.4'
N N 0.0061 0.0033 'International Tables Vol C Tables 4.2.6.8 and 6.1.1.4'
O O 0.0106 0.0060 'International Tables Vol C Tables 4.2.6.8 and 6.1.1.4'
F F 0.0171 0.0103 'International Tables Vol C Tables 4.2.6.8 and 6.1.1.4'
S S 0.1246 0.1234 'International Tables Vol C Tables 4.2.6.8 and 6.1.1.4'

loop_
_geom_angle_atom_site_label_1
_geom_angle_atom_site_label_2
_geom_angle_atom_site_label_3
_geom_angle
O2 S1 N2 110.72(7)
O2 S1 C13 104.31(7)
N2 S1 C13 105.36(7)
C7 N1 C6 127.57(12)
C7 N1 H1N 118.7(14)
C6 N1 H1N 113.7(14)
C12 N2 C8 118.19(13)
C12 N2 S1 120.18(11)
C8 N2 S1 112.09(9)
C2 C1 C6 118.33(16)
C2 C1 H1 120.8
C6 C1 H1 120.8
F1 C2 C3 118.74(16)
F1 C2 C1 119.27(18)
C3 C2 C1 121.98(16)
C2 C3 F2 119.49(17)
C2 C3 C4 120.46(15)
F2 C3 C4 120.05(17)
C3 C4 C5 119.14(16)
C3 C4 H4 120.4
C5 C4 H4 120.4
C4 C5 C6 120.43(15)
C4 C5 H5 119.8
C6 C5 H5 119.8
C1 C6 C5 119.65(14)
C1 C6 N1 123.23(14)
C5 C6 N1 117.09(13)
O1 C7 N1 124.87(14)
O1 C7 C8 121.72(14)
N1 C7 C8 113.41(12)
N2 C8 C9 111.63(12)
N2 C8 C7 111.84(12)
C9 C8 C7 110.95(12)
N2 C8 H8 107.4
C9 C8 H8 107.4
C7 C8 H8 107.4
C11 C9 C10 110.64(15)
C11 C9 C8 109.90(13)
C10 C9 C8 109.50(14)
C11 C9 H9 108.9
C10 C9 H9 108.9
C8 C9 H9 108.9
C9 C10 H10A 109.5
C9 C10 H10B 109.5
H10A C10 H10B 109.5
C9 C10 H10C 109.5
H10A C10 H10C 109.5
H10B C10 H10C 109.5
C9 C11 H11A 109.5
C9 C11 H11B 109.5
H11A C11 H11B 109.5
C9 C11 H11C 109.5
H11A C11 H11C 109.5
H11B C11 H11C 109.5
N2 C12 H12A 109.5
N2 C12 H12B 109.5
H12A C12 H12B 109.5
N2 C12 H12C 109.5
H12A C12 H12C 109.5
H12B C12 H12C 109.5
C16 C13 C15 110.11(16)
C16 C13 C14 112.62(15)
C15 C13 C14 110.32(15)
C16 C13 S1 114.03(12)
C15 C13 S1 102.15(11)
C14 C13 S1 107.10(11)
C13 C14 H14A 109.5
C13 C14 H14B 109.5
H14A C14 H14B 109.5
C13 C14 H14C 109.5
H14A C14 H14C 109.5
H14B C14 H14C 109.5
C13 C15 H15A 109.5
C13 C15 H15B 109.5
H15A C15 H15B 109.5
C13 C15 H15C 109.5
H15A C15 H15C 109.5
H15B C15 H15C 109.5
C13 C16 H16A 109.5
C13 C16 H16B 109.5
H16A C16 H16B 109.5
C13 C16 H16C 109.5
H16A C16 H16C 109.5
H16B C16 H16C 109.5
O2' S1' N2' 111.15(7)
O2' S1' C13' 103.18(8)
N2' S1' C13' 105.36(7)
C7' N1' C6' 126.92(12)
C7' N1' H1'N 118.5(15)
C6' N1' H1'N 114.6(15)
C12' N2' C8' 118.19(13)
C12' N2' S1' 120.39(11)
C8' N2' S1' 113.08(10)
C2' C1' C6' 118.51(16)
C2' C1' H1' 120.7
C6' C1' H1' 120.7
F1' C2' C3' 118.08(16)
F1' C2' C1' 120.17(17)
C3' C2' C1' 121.71(15)
F2' C3' C2' 119.90(16)
F2' C3' C4' 120.25(17)
C2' C3' C4' 119.86(15)
C5' C4' C3' 119.45(17)
C5' C4' H4' 120.3
C3' C4' H4' 120.3
C4' C5' C6' 120.49(15)
C4' C5' H5' 119.8
C6' C5' H5' 119.8
C5' C6' C1' 119.95(14)
C5' C6' N1' 117.04(13)
C1' C6' N1' 123.00(14)
O1' C7' N1' 124.19(14)
O1' C7' C8' 120.95(14)
N1' C7' C8' 114.82(12)
N2' C8' C9' 110.57(12)
N2' C8' C7' 111.84(12)
C9' C8' C7' 111.42(13)
N2' C8' H8' 107.6
C9' C8' H8' 107.6
C7' C8' H8' 107.6
C11' C9' C10' 110.06(16)
C11' C9' C8' 110.26(14)
C10' C9' C8' 111.39(14)
C11' C9' H9' 108.3
C10' C9' H9' 108.3
C8' C9' H9' 108.3
C9' C10' H10D 109.5
C9' C10' H10E 109.5
H10D C10' H10E 109.5
C9' C10' H10F 109.5
H10D C10' H10F 109.5
H10E C10' H10F 109.5
C9' C11' H11D 109.5
C9' C11' H11E 109.5
H11D C11' H11E 109.5
C9' C11' H11F 109.5
H11D C11' H11F 109.5
H11E C11' H11F 109.5
N2' C12' H12D 109.5
N2' C12' H12E 109.5
H12D C12' H12E 109.5
N2' C12' H12F 109.5
H12D C12' H12F 109.5
H12E C12' H12F 109.5
C14' C13' C16' 113.13(17)
C14' C13' C15' 110.39(18)
C16' C13' C15' 109.73(16)
C14' C13' S1' 108.82(12)
C16' C13' S1' 112.99(12)
C15' C13' S1' 101.14(12)
C13' C14' H14D 109.5
C13' C14' H14E 109.5
H14D C14' H14E 109.5
C13' C14' H14F 109.5
H14D C14' H14F 109.5
H14E C14' H14F 109.5
C13' C15' H15D 109.5
C13' C15' H15E 109.5
H15D C15' H15E 109.5
C13' C15' H15F 109.5
H15D C15' H15F 109.5
H15E C15' H15F 109.5
C13' C16' H16D 109.5
C13' C16' H16E 109.5
H16D C16' H16E 109.5
C13' C16' H16F 109.5
H16D C16' H16F 109.5
H16E C16' H16F 109.5

loop_
_geom_bond_atom_site_label_1
_geom_bond_atom_site_label_2
_geom_bond_distance
S1 O2 1.4989(12)
S1 N2 1.6541(13)
S1 C13 1.8419(15)
F1 C2 1.335(2)
F2 C3 1.3608(18)
O1 C7 1.2196(19)
N1 C7 1.359(2)
N1 C6 1.4088(18)
N1 H1N 0.853(9)
N2 C12 1.471(2)
N2 C8 1.4821(19)
C1 C2 1.380(2)
C1 C6 1.390(2)
C1 H1 0.9500
C2 C3 1.359(3)
C3 C4 1.371(3)
C4 C5 1.386(2)
C4 H4 0.9500
C5 C6 1.396(2)
C5 H5 0.9500
C7 C8 1.5404(19)
C8 C9 1.534(2)
C8 H8 1.0000
C9 C11 1.526(2)
C9 C10 1.527(2)
C9 H9 1.0000
C10 H10A 0.9800
C10 H10B 0.9800
C10 H10C 0.9800
C11 H11A 0.9800
C11 H11B 0.9800
C11 H11C 0.9800
C12 H12A 0.9800
C12 H12B 0.9800
C12 H12C 0.9800
C13 C16 1.514(3)
C13 C15 1.526(2)
C13 C14 1.526(2)
C14 H14A 0.9800
C14 H14B 0.9800
C14 H14C 0.9800
C15 H15A 0.9800
C15 H15B 0.9800
C15 H15C 0.9800
C16 H16A 0.9800
C16 H16B 0.9800
C16 H16C 0.9800
S1' O2' 1.4971(12)
S1' N2' 1.6532(14)
S1' C13' 1.8490(16)
F1' C2' 1.334(2)
F2' C3' 1.3577(19)
O1' C7' 1.2169(19)
N1' C7' 1.3551(19)
N1' C6' 1.4130(18)
N1' H1'N 0.860(9)
N2' C12' 1.471(2)
N2' C8' 1.4858(19)
C1' C2' 1.381(2)
C1' C6' 1.391(2)
C1' H1' 0.9500
C2' C3' 1.369(3)
C3' C4' 1.384(3)
C4' C5' 1.380(2)
C4' H4' 0.9500
C5' C6' 1.389(2)
C5' H5' 0.9500
C7' C8' 1.540(2)
C8' C9' 1.536(2)
C8' H8' 1.0000
C9' C11' 1.517(2)
C9' C10' 1.530(2)
C9' H9' 1.0000
C10' H10D 0.9800
C10' H10E 0.9800
C10' H10F 0.9800
C11' H11D 0.9800
C11' H11E 0.9800
C11' H11F 0.9800
C12' H12D 0.9800
C12' H12E 0.9800
C12' H12F 0.9800
C13' C14' 1.517(2)
C13' C16' 1.523(3)
C13' C15' 1.537(3)
C14' H14D 0.9800
C14' H14E 0.9800
C14' H14F 0.9800
C15' H15D 0.9800
C15' H15E 0.9800
C15' H15F 0.9800
C16' H16D 0.9800
C16' H16E 0.9800
C16' H16F 0.9800

loop_
_geom_hbond_atom_site_label_D
_geom_hbond_atom_site_label_H
_geom_hbond_atom_site_label_A
_geom_hbond_distance_DH
_geom_hbond_distance_HA
_geom_hbond_distance_DA
_geom_hbond_angle_DHA
N1 H1N O2' 0.853(9) 1.963(10) 2.8116(16) 173(2)
N1' H1'N O2 0.860(9) 1.958(10) 2.8071(16) 169(2)

loop_
_geom_torsion_atom_site_label_1
_geom_torsion_atom_site_label_2
_geom_torsion_atom_site_label_3
_geom_torsion_atom_site_label_4
_geom_torsion
O2 S1 N2 C12 -41.95(14)
C13 S1 N2 C12 70.26(14)
O2 S1 N2 C8 103.72(10)
C13 S1 N2 C8 -144.07(10)
C6 C1 C2 F1 179.51(18)
C6 C1 C2 C3 0.4(3)
F1 C2 C3 F2 1.3(3)
C1 C2 C3 F2 -179.55(18)
F1 C2 C3 C4 -179.86(19)
C1 C2 C3 C4 -0.7(3)
C2 C3 C4 C5 0.9(3)
F2 C3 C4 C5 179.71(16)
C3 C4 C5 C6 -0.7(3)
C2 C1 C6 C5 -0.2(3)
C2 C1 C6 N1 -178.09(16)
C4 C5 C6 C1 0.4(2)
C4 C5 C6 N1 178.41(15)
C7 N1 C6 C1 1.0(2)
C7 N1 C6 C5 -176.91(15)
C6 N1 C7 O1 -4.0(3)
C6 N1 C7 C8 174.94(13)
C12 N2 C8 C9 -66.41(17)
S1 N2 C8 C9 147.17(10)
C12 N2 C8 C7 58.58(18)
S1 N2 C8 C7 -87.84(12)
O1 C7 C8 N2 -73.3(2)
N1 C7 C8 N2 107.75(15)
O1 C7 C8 C9 52.0(2)
N1 C7 C8 C9 -126.89(14)
N2 C8 C9 C11 -58.79(17)
C7 C8 C9 C11 175.73(14)
N2 C8 C9 C10 179.48(14)
C7 C8 C9 C10 54.00(17)
O2 S1 C13 C16 50.34(15)
N2 S1 C13 C16 -66.32(15)
O2 S1 C13 C15 -68.41(13)
N2 S1 C13 C15 174.93(12)
O2 S1 C13 C14 175.63(12)
N2 S1 C13 C14 58.96(13)
O2' S1' N2' C12' -48.48(14)
C13' S1' N2' C12' 62.61(13)
O2' S1' N2' C8' 99.20(11)
C13' S1' N2' C8' -149.71(11)
C6' C1' C2' F1' -176.93(16)
C6' C1' C2' C3' 1.0(3)
F1' C2' C3' F2' -3.9(3)
C1' C2' C3' F2' 178.12(17)
F1' C2' C3' C4' 176.35(18)
C1' C2' C3' C4' -1.6(3)
F2' C3' C4' C5' -178.95(17)
C2' C3' C4' C5' 0.8(3)
C3' C4' C5' C6' 0.7(3)
C4' C5' C6' C1' -1.3(2)
C4' C5' C6' N1' 179.49(16)
C2' C1' C6' C5' 0.5(2)
C2' C1' C6' N1' 179.66(15)
C7' N1' C6' C5' -164.94(16)
C7' N1' C6' C1' 15.8(2)
C6' N1' C7' O1' -2.7(3)
C6' N1' C7' C8' 175.02(14)
C12' N2' C8' C9' -72.20(17)
S1' N2' C8' C9' 139.35(11)
C12' N2' C8' C7' 52.59(18)
S1' N2' C8' C7' -95.86(13)
O1' C7' C8' N2' -72.0(2)
N1' C7' C8' N2' 110.24(15)
O1' C7' C8' C9' 52.3(2)
N1' C7' C8' C9' -125.44(15)
N2' C8' C9' C11' -64.21(17)
C7' C8' C9' C11' 170.75(13)
N2' C8' C9' C10' 173.29(15)
C7' C8' C9' C10' 48.26(19)
O2' S1' C13' C14' 169.67(15)
N2' S1' C13' C14' 53.02(16)
O2' S1' C13' C16' 43.13(14)
N2' S1' C13' C16' -73.53(14)
O2' S1' C13' C15' -74.08(14)
N2' S1' C13' C15' 169.26(12)
